data_7008210
loop_
_publ_author_name
'Mehdoui, Thouraya'
'Berthet, Jean-Claude'
'Thuery, Pierre'
'Ephritikhine, Michel'

_publ_section_title
;
 The distinct affinity of cyclopentadienyl ligands towards trivalent
 uranium over lanthanide ions. Evidence for cooperative ligation and
 back-bonding in the actinide complexes.
;
_journal_issue 7
_journal_name_full 'Dalton transactions (Cambridge, England : 2003)'
_journal_page_first 1263
_journal_page_last 1272
_journal_paper_doi 10.1039/b419088b
_journal_year 2005
_chemical_formula_sum 'C28 H36 I N2 U'
_chemical_formula_weight 765.52
_space_group_IT_number 14
_symmetry_cell_setting monoclinic
_symmetry_space_group_name_Hall '-P 2ybc'
_symmetry_space_group_name_H-M 'P 1 21/c 1'
_atom_sites_solution_hydrogens geom
_atom_sites_solution_primary direct
_atom_sites_solution_secondary difmap
_audit_creation_method SHELXL-97
_cell_angle_alpha 90.00
_cell_angle_beta 113.450(3)
_cell_angle_gamma 90.00
_cell_formula_units_Z 12
_cell_length_a 20.3285(10)
_cell_length_b 26.8832(17)
_cell_length_c 16.9576(11)
_cell_measurement_reflns_used 55233
_cell_measurement_temperature 100(2)
_cell_measurement_theta_max 25.68
_cell_measurement_theta_min 3.03
_cell_volume 8501.8(9)
_computing_cell_refinement 'DENZO-SMN (Otwinowski & Minor, 1997)'
_computing_data_collection 'Kappa-CCD software (Nonius B.V., 1998)'
_computing_data_reduction 'DENZO-SMN (Otwinowski & Minor, 1997)'
_computing_molecular_graphics 'SHELXTL (Sheldrick, 1999)'
_computing_publication_material 'SHELXTL (Sheldrick, 1999)'
_computing_structure_refinement 'SHELXL-97 (Sheldrick, 1997)'
_computing_structure_solution 'SHELXS-97 (Sheldrick, 1997)'
_diffrn_ambient_temperature 100(2)
_diffrn_measured_fraction_theta_full 0.979
_diffrn_measured_fraction_theta_max 0.979
_diffrn_measurement_device_type 'Nonius Kappa-CCD'
_diffrn_measurement_method '\f scans'
_diffrn_radiation_monochromator graphite
_diffrn_radiation_source 'fine-focus sealed tube'
_diffrn_radiation_type MoK\a
_diffrn_radiation_wavelength 0.71073
_diffrn_reflns_av_R_equivalents 0.1475
_diffrn_reflns_av_sigmaI/netI 0.1152
_diffrn_reflns_limit_h_max 24
_diffrn_reflns_limit_h_min -24
_diffrn_reflns_limit_k_max 32
_diffrn_reflns_limit_k_min -32
_diffrn_reflns_limit_l_max 19
_diffrn_reflns_limit_l_min -20
_diffrn_reflns_number 55233
_diffrn_reflns_theta_full 25.68
_diffrn_reflns_theta_max 25.68
_diffrn_reflns_theta_min 3.03
_diffrn_standards_decay_% 0
_diffrn_standards_interval_time 0
_exptl_absorpt_coefficient_mu 6.833
_exptl_absorpt_correction_T_max 0.761
_exptl_absorpt_correction_T_min 0.250
_exptl_absorpt_correction_type refdelf
_exptl_absorpt_process_details 'program DELABS from PLATON (Spek, 2000)'
_exptl_crystal_colour 'translucent dark brown'
_exptl_crystal_density_diffrn 1.794
_exptl_crystal_density_meas ?
_exptl_crystal_description platelet
_exptl_crystal_F_000 4356
_exptl_crystal_size_max 0.13
_exptl_crystal_size_mid 0.10
_exptl_crystal_size_min 0.04
_refine_diff_density_max 4.942
_refine_diff_density_min -4.886
_refine_diff_density_rms 0.263
_refine_ls_extinction_method none
_refine_ls_goodness_of_fit_ref 1.059
_refine_ls_hydrogen_treatment mixed
_refine_ls_matrix_type full
_refine_ls_number_parameters 883
_refine_ls_number_reflns 15807
_refine_ls_number_restraints 126
_refine_ls_restrained_S_all 1.055
_refine_ls_R_factor_all 0.1864
_refine_ls_R_factor_gt 0.1266
_refine_ls_shift/su_max 0.001
_refine_ls_shift/su_mean 0.000
_refine_ls_structure_factor_coef Fsqd
_refine_ls_weighting_details 'calc w=1/[\s^2^(Fo^2^)+119.4835P] where P=(Fo^2^+2Fc^2^)/3'
_refine_ls_weighting_scheme calc
_refine_ls_wR_factor_gt 0.2290
_refine_ls_wR_factor_ref 0.2591
_reflns_number_gt 9639
_reflns_number_total 15807
_reflns_threshold_expression >2sigma(I)
_cod_data_source_file b419088b.txt
_cod_data_source_block 7
_cod_original_sg_symbol_H-M 'P 21/c'
_cod_database_code 7008210

loop_
_symmetry_equiv_pos_as_xyz
'x, y, z'
'-x, y+1/2, -z+1/2'
'-x, -y, -z'
'x, -y-1/2, z-1/2'

loop_
_atom_site_label
_atom_site_type_symbol
_atom_site_fract_x
_atom_site_fract_y
_atom_site_fract_z
_atom_site_U_iso_or_equiv
_atom_site_adp_type
_atom_site_occupancy
_atom_site_symmetry_multiplicity
_atom_site_calc_flag
_atom_site_refinement_flags
_atom_site_disorder_assembly
_atom_site_disorder_group
U1 U 0.02399(6) 0.28304(4) 0.34564(6) 0.0452(3) Uani 1 1 d . . .
U2 U 0.25124(5) 0.56064(4) 0.48845(7) 0.0444(3) Uani 1 1 d . . .
U3 U 0.53724(6) 0.72256(4) 0.33697(6) 0.0456(3) Uani 1 1 d . . .
I1 I -0.03692(11) 0.22253(7) 0.17084(11) 0.0539(5) Uani 1 1 d . . .
I2 I 0.24552(12) 0.44284(7) 0.49407(12) 0.0563(5) Uani 1 1 d . . .
I3 I 0.48071(11) 0.77943(7) 0.15777(12) 0.0572(5) Uani 1 1 d . . .
N1A N -0.0974(10) 0.2462(8) 0.3545(13) 0.040(5) Uani 1 1 d . . .
N2A N 0.1338(13) 0.3006(8) 0.2932(14) 0.050(6) Uani 1 1 d . . .
N1B N 0.1051(12) 0.5473(8) 0.4351(13) 0.042(5) Uani 1 1 d . . .
N2B N 0.3954(12) 0.5437(7) 0.5490(13) 0.044(5) Uani 1 1 d . . .
N1C N 0.6449(11) 0.6975(9) 0.2868(14) 0.046(5) Uani 1 1 d . . .
N2C N 0.4102(12) 0.7577(8) 0.3381(14) 0.047(6) Uani 1 1 d . . .
C1B C 0.2768(14) 0.5732(12) 0.6678(18) 0.054(7) Uani 1 1 d . . .
C1A C -0.0351(14) 0.3769(10) 0.262(2) 0.052(7) Uani 1 1 d . . .
C1C C 0.6004(15) 0.8112(13) 0.4326(15) 0.057(8) Uani 1 1 d . . .
C2C C 0.6589(14) 0.7816(11) 0.4354(17) 0.053(7) Uani 1 1 d . . .
H2C H 0.6915 0.7891 0.4112 0.064 Uiso 1 1 calc R . .
C2B C 0.2053(17) 0.5928(12) 0.6163(19) 0.060(8) Uani 1 1 d U . .
H2B H 0.1618 0.5800 0.6132 0.071 Uiso 1 1 calc R . .
C2A C 0.0355(19) 0.3841(13) 0.321(2) 0.071(9) Uani 1 1 d U . .
H2A H 0.0752 0.3908 0.3085 0.085 Uiso 1 1 calc R . .
C3B C 0.2151(15) 0.6344(10) 0.572(2) 0.058(8) Uani 1 1 d . . .
H3B H 0.1785 0.6539 0.5340 0.070 Uiso 1 1 calc R . .
C3A C 0.0348(14) 0.3791(11) 0.4047(18) 0.054(8) Uani 1 1 d . . .
H3A H 0.0730 0.3856 0.4565 0.065 Uiso 1 1 calc R . .
C3C C 0.6578(15) 0.7379(13) 0.4824(18) 0.061(9) Uani 1 1 d . . .
H3C H 0.6900 0.7117 0.4931 0.074 Uiso 1 1 calc R . .
C4C C 0.6028(18) 0.7399(12) 0.5097(17) 0.063(9) Uani 1 1 d . . .
H4C H 0.5914 0.7159 0.5418 0.076 Uiso 1 1 calc R . .
C4B C 0.2861(16) 0.6418(10) 0.595(2) 0.062(8) Uani 1 1 d . . .
H4B H 0.3058 0.6679 0.5755 0.074 Uiso 1 1 calc R . .
C4A C -0.0316(17) 0.3631(10) 0.395(3) 0.064(9) Uani 1 1 d . . .
H4A H -0.0435 0.3541 0.4411 0.077 Uiso 1 1 calc R . .
C5C C 0.5659(13) 0.7862(9) 0.4794(15) 0.040(6) Uani 1 1 d U . .
H5C H 0.5265 0.7977 0.4888 0.049 Uiso 1 1 calc R . .
C5B C 0.3249(15) 0.6050(9) 0.6504(17) 0.049(7) Uani 1 1 d . . .
H5B H 0.3745 0.6015 0.6727 0.059 Uiso 1 1 calc R . .
C5A C -0.0786(17) 0.3619(10) 0.311(2) 0.061(9) Uani 1 1 d . . .
H5A H -0.1270 0.3537 0.2898 0.074 Uiso 1 1 calc R . .
C6B C 0.2962(16) 0.5335(11) 0.7401(18) 0.052(7) Uani 1 1 d . . .
C6A C -0.0647(16) 0.3897(12) 0.169(2) 0.063(8) Uani 1 1 d . . .
C6C C 0.5901(16) 0.8666(11) 0.4058(18) 0.054(7) Uani 1 1 d . . .
C7C C 0.6261(16) 0.8770(13) 0.341(2) 0.067(9) Uani 1 1 d . . .
H7C1 H 0.6752 0.8663 0.3663 0.100 Uiso 1 1 calc R . .
H7C2 H 0.6243 0.9120 0.3295 0.100 Uiso 1 1 calc R . .
H7C3 H 0.6010 0.8592 0.2890 0.100 Uiso 1 1 calc R . .
C7B C 0.3131(18) 0.5595(13) 0.824(2) 0.071(9) Uani 1 1 d U . .
H7B1 H 0.3236 0.5353 0.8690 0.107 Uiso 1 1 calc R . .
H7B2 H 0.2726 0.5791 0.8206 0.107 Uiso 1 1 calc R . .
H7B3 H 0.3539 0.5808 0.8361 0.107 Uiso 1 1 calc R . .
C7A C -0.0781(17) 0.4451(12) 0.159(2) 0.064(8) Uani 1 1 d U . .
H7A1 H -0.1008 0.4559 0.1957 0.096 Uiso 1 1 calc R . .
H7A2 H -0.1087 0.4523 0.1001 0.096 Uiso 1 1 calc R . .
H7A3 H -0.0333 0.4622 0.1738 0.096 Uiso 1 1 calc R . .
C8C C 0.5088(15) 0.8780(10) 0.3607(19) 0.056(8) Uani 1 1 d . . .
H8C1 H 0.4886 0.8597 0.3079 0.084 Uiso 1 1 calc R . .
H8C2 H 0.5020 0.9130 0.3488 0.084 Uiso 1 1 calc R . .
H8C3 H 0.4854 0.8684 0.3976 0.084 Uiso 1 1 calc R . .
C8A C -0.1414(14) 0.3636(9) 0.120(2) 0.055(8) Uani 1 1 d . . .
H8A1 H -0.1382 0.3291 0.1355 0.082 Uiso 1 1 calc R . .
H8A2 H -0.1550 0.3663 0.0587 0.082 Uiso 1 1 calc R . .
H8A3 H -0.1766 0.3797 0.1352 0.082 Uiso 1 1 calc R . .
C8B C 0.2300(16) 0.4985(12) 0.722(2) 0.062(8) Uani 1 1 d . . .
H8B1 H 0.2440 0.4711 0.7621 0.093 Uiso 1 1 calc R . .
H8B2 H 0.2132 0.4860 0.6647 0.093 Uiso 1 1 calc R . .
H8B3 H 0.1924 0.5169 0.7298 0.093 Uiso 1 1 calc R . .
C9A C -0.0147(16) 0.3722(12) 0.1293(19) 0.062(8) Uani 1 1 d . . .
H9A1 H 0.0297 0.3902 0.1538 0.092 Uiso 1 1 calc R . .
H9A2 H -0.0362 0.3779 0.0684 0.092 Uiso 1 1 calc R . .
H9A3 H -0.0056 0.3373 0.1401 0.092 Uiso 1 1 calc R . .
C9B C 0.3577(16) 0.5024(11) 0.7390(18) 0.055(8) Uani 1 1 d . . .
H9B1 H 0.4010 0.5217 0.7606 0.083 Uiso 1 1 calc R . .
H9B2 H 0.3478 0.4921 0.6811 0.083 Uiso 1 1 calc R . .
H9B3 H 0.3634 0.4735 0.7745 0.083 Uiso 1 1 calc R . .
C10C C 0.4787(17) 0.6266(10) 0.263(2) 0.054(8) Uani 1 1 d . . .
C10A C 0.0972(13) 0.1982(11) 0.4520(19) 0.053(7) Uani 1 1 d . . .
C10B C 0.2235(13) 0.5650(10) 0.3079(18) 0.046(7) Uani 1 1 d . . .
C11A C 0.0568(17) 0.2229(11) 0.4917(17) 0.057(8) Uani 1 1 d . . .
H11A H 0.0176 0.2091 0.4989 0.068 Uiso 1 1 calc R . .
C11B C 0.1822(15) 0.6004(11) 0.3209(17) 0.055(8) Uani 1 1 d . . .
H11B H 0.1323 0.5998 0.2960 0.066 Uiso 1 1 calc R . .
C11C C 0.4425(17) 0.6447(11) 0.3187(19) 0.059(8) Uani 1 1 d U . .
H11C H 0.3945 0.6538 0.2994 0.071 Uiso 1 1 calc R . .
C12A C 0.0843(16) 0.2724(10) 0.5197(16) 0.051(7) Uani 1 1 d . . .
H12A H 0.0675 0.2950 0.5488 0.061 Uiso 1 1 calc R . .
C12B C 0.2224(18) 0.6385(11) 0.376(2) 0.066(9) Uani 1 1 d . . .
H12B H 0.2055 0.6661 0.3953 0.079 Uiso 1 1 calc R . .
C12C C 0.4917(18) 0.6459(12) 0.404(2) 0.066(9) Uani 1 1 d U . .
H12C H 0.4821 0.6558 0.4511 0.080 Uiso 1 1 calc R . .
C13A C 0.1395(15) 0.2792(11) 0.4952(18) 0.054(7) Uani 1 1 d U . .
H13A H 0.1664 0.3082 0.5030 0.065 Uiso 1 1 calc R . .
C13B C 0.2942(18) 0.6249(12) 0.395(2) 0.063(8) Uani 1 1 d U . .
H13B H 0.3342 0.6427 0.4307 0.076 Uiso 1 1 calc R . .
C13C C 0.5550(16) 0.6305(10) 0.4068(19) 0.057(8) Uani 1 1 d . . .
H13C H 0.5972 0.6291 0.4560 0.069 Uiso 1 1 calc R . .
C14C C 0.5481(11) 0.6161(10) 0.3196(14) 0.038(6) Uani 1 1 d . . .
H14C H 0.5839 0.6024 0.3054 0.045 Uiso 1 1 calc R . .
C14A C 0.1497(14) 0.2352(10) 0.4558(16) 0.045(6) Uani 1 1 d U . .
H14A H 0.1854 0.2307 0.4351 0.054 Uiso 1 1 calc R . .
C14B C 0.2959(13) 0.5810(10) 0.3528(18) 0.053(8) Uani 1 1 d . . .
H14B H 0.3367 0.5650 0.3535 0.063 Uiso 1 1 calc R . .
C15B C 0.1970(13) 0.5213(10) 0.2406(15) 0.042(6) Uani 1 1 d . . .
C15C C 0.4419(15) 0.6129(10) 0.167(2) 0.055(8) Uani 1 1 d . . .
C15A C 0.0890(15) 0.1446(11) 0.4277(18) 0.052(7) Uani 1 1 d . . .
C16C C 0.3719(17) 0.6392(12) 0.126(2) 0.074(10) Uani 1 1 d . . .
H16A H 0.3802 0.6742 0.1235 0.111 Uiso 1 1 calc R . .
H16B H 0.3432 0.6335 0.1580 0.111 Uiso 1 1 calc R . .
H16C H 0.3472 0.6268 0.0682 0.111 Uiso 1 1 calc R . .
C16B C 0.2590(15) 0.4842(11) 0.257(2) 0.061(8) Uani 1 1 d . . .
H16D H 0.2749 0.4715 0.3146 0.091 Uiso 1 1 calc R . .
H16E H 0.2980 0.5008 0.2499 0.091 Uiso 1 1 calc R . .
H16F H 0.2426 0.4572 0.2169 0.091 Uiso 1 1 calc R . .
C16A C 0.1299(17) 0.1136(13) 0.5087(18) 0.069(9) Uani 1 1 d . . .
H16G H 0.1803 0.1203 0.5284 0.103 Uiso 1 1 calc R . .
H16H H 0.1212 0.0789 0.4955 0.103 Uiso 1 1 calc R . .
H16I H 0.1137 0.1224 0.5529 0.103 Uiso 1 1 calc R . .
C17B C 0.1314(14) 0.4970(12) 0.2466(17) 0.053(7) Uani 1 1 d . . .
H17A H 0.0955 0.5219 0.2393 0.080 Uiso 1 1 calc R . .
H17B H 0.1448 0.4816 0.3019 0.080 Uiso 1 1 calc R . .
H17C H 0.1125 0.4723 0.2024 0.080 Uiso 1 1 calc R . .
C17C C 0.4929(14) 0.6259(11) 0.1238(19) 0.057(8) Uani 1 1 d . . .
H17D H 0.4695 0.6196 0.0632 0.086 Uiso 1 1 calc R . .
H17E H 0.5354 0.6059 0.1478 0.086 Uiso 1 1 calc R . .
H17F H 0.5058 0.6605 0.1331 0.086 Uiso 1 1 calc R . .
C17A C 0.1283(16) 0.1340(13) 0.3663(16) 0.063(9) Uani 1 1 d . . .
H17G H 0.1035 0.1506 0.3124 0.095 Uiso 1 1 calc R . .
H17H H 0.1287 0.0988 0.3566 0.095 Uiso 1 1 calc R . .
H17I H 0.1767 0.1460 0.3923 0.095 Uiso 1 1 calc R . .
C18A C 0.0119(13) 0.1287(11) 0.3855(19) 0.055(7) Uani 1 1 d . . .
H18A H -0.0088 0.1281 0.4274 0.082 Uiso 1 1 calc R . .
H18B H 0.0093 0.0961 0.3613 0.082 Uiso 1 1 calc R . .
H18C H -0.0139 0.1519 0.3407 0.082 Uiso 1 1 calc R . .
C18B C 0.1784(17) 0.5469(12) 0.1518(19) 0.066(8) Uani 1 1 d U . .
H18D H 0.1719 0.5220 0.1088 0.099 Uiso 1 1 calc R . .
H18E H 0.2168 0.5687 0.1552 0.099 Uiso 1 1 calc R . .
H18F H 0.1350 0.5658 0.1368 0.099 Uiso 1 1 calc R . .
C19C C 0.6502(17) 0.7069(12) 0.2090(17) 0.063(9) Uani 1 1 d . . .
H19C H 0.6156 0.7266 0.1684 0.075 Uiso 1 1 calc R . .
C19A C -0.1433(14) 0.2133(11) 0.301(2) 0.061(8) Uani 1 1 d . . .
H19A H -0.1378 0.2052 0.2510 0.073 Uiso 1 1 calc R . .
C19B C 0.0661(14) 0.5049(10) 0.424(2) 0.055(8) Uani 1 1 d . . .
H19B H 0.0908 0.4749 0.4381 0.066 Uiso 1 1 calc R . .
C20C C 0.7032(18) 0.6885(14) 0.1908(19) 0.068(10) Uani 1 1 d . . .
H20C H 0.7068 0.6980 0.1399 0.082 Uiso 1 1 calc R . .
C20A C -0.1988(19) 0.1903(14) 0.317(2) 0.076(10) Uani 1 1 d U . .
H20A H -0.2286 0.1677 0.2769 0.091 Uiso 1 1 calc R . .
C20B C -0.0054(18) 0.5035(14) 0.394(2) 0.071(9) Uani 1 1 d U . .
H20B H -0.0282 0.4732 0.3913 0.086 Uiso 1 1 calc R . .
C21B C -0.046(2) 0.5455(14) 0.366(2) 0.080(10) Uani 1 1 d U . .
H21B H -0.0956 0.5446 0.3420 0.096 Uiso 1 1 calc R . .
C21A C -0.2099(17) 0.2007(12) 0.390(2) 0.063(8) Uani 1 1 d U . .
H21A H -0.2458 0.1854 0.4023 0.075 Uiso 1 1 calc R . .
C21C C 0.7490(17) 0.6583(13) 0.241(2) 0.066(9) Uani 1 1 d . . .
H21C H 0.7836 0.6454 0.2234 0.079 Uiso 1 1 calc R . .
C22A C -0.1634(14) 0.2358(9) 0.4448(19) 0.046(7) Uani 1 1 d . . .
H22A H -0.1687 0.2453 0.4947 0.055 Uiso 1 1 calc R . .
C22B C -0.0081(15) 0.5890(11) 0.3766(18) 0.056(8) Uani 1 1 d . . .
H22B H -0.0326 0.6188 0.3575 0.068 Uiso 1 1 calc R . .
C22C C 0.7499(14) 0.6442(10) 0.3172(16) 0.045(6) Uani 1 1 d . . .
H22C H 0.7831 0.6215 0.3526 0.054 Uiso 1 1 calc R . .
C23C C 0.6975(11) 0.6660(11) 0.3396(14) 0.045(7) Uani 1 1 d . . .
H23C H 0.6980 0.6588 0.3935 0.054 Uiso 1 1 calc R . .
C23A C -0.1092(16) 0.2565(10) 0.425(2) 0.055(8) Uani 1 1 d . . .
H23A H -0.0787 0.2793 0.4640 0.066 Uiso 1 1 calc R . .
C23B C 0.0660(16) 0.5890(9) 0.4154(18) 0.056(8) Uani 1 1 d . . .
H23B H 0.0897 0.6194 0.4283 0.067 Uiso 1 1 calc R . .
C24C C 0.3621(13) 0.7831(10) 0.274(2) 0.057(8) Uani 1 1 d . . .
H24C H 0.3717 0.7908 0.2265 0.068 Uiso 1 1 calc R . .
C24A C 0.1408(15) 0.2796(10) 0.2234(18) 0.052(7) Uani 1 1 d . . .
H24A H 0.1056 0.2576 0.1894 0.063 Uiso 1 1 calc R . .
C24B C 0.4412(15) 0.5829(11) 0.5701(18) 0.053(8) Uani 1 1 d . . .
H24B H 0.4215 0.6147 0.5606 0.064 Uiso 1 1 calc R . .
C25A C 0.1975(17) 0.2896(13) 0.202(2) 0.068(9) Uani 1 1 d U . .
H25A H 0.2009 0.2743 0.1541 0.081 Uiso 1 1 calc R . .
C25B C 0.5137(17) 0.5790(12) 0.604(2) 0.064(8) Uani 1 1 d U . .
H25B H 0.5428 0.6071 0.6150 0.077 Uiso 1 1 calc R . .
C25C C 0.2976(19) 0.7986(13) 0.277(2) 0.071(9) Uani 1 1 d U . .
H25C H 0.2630 0.8143 0.2298 0.086 Uiso 1 1 calc R . .
C26B C 0.5431(18) 0.5307(12) 0.621(2) 0.063(8) Uani 1 1 d U . .
H26B H 0.5925 0.5259 0.6456 0.076 Uiso 1 1 calc R . .
C26A C 0.2505(13) 0.3234(12) 0.252(2) 0.060(8) Uani 1 1 d . . .
H26A H 0.2881 0.3322 0.2366 0.072 Uiso 1 1 calc R . .
C26C C 0.2864(16) 0.7901(12) 0.3502(19) 0.060(8) Uani 1 1 d U . .
H26C H 0.2447 0.8015 0.3544 0.072 Uiso 1 1 calc R . .
C27A C 0.2455(14) 0.3431(11) 0.3234(17) 0.048(7) Uani 1 1 d . . .
H27A H 0.2808 0.3641 0.3598 0.058 Uiso 1 1 calc R . .
C27B C 0.4982(16) 0.4922(12) 0.6023(19) 0.057(7) Uani 1 1 d U . .
H27B H 0.5173 0.4603 0.6143 0.069 Uiso 1 1 calc R . .
C27C C 0.3392(17) 0.7636(11) 0.421(2) 0.065(9) Uani 1 1 d . . .
H27C H 0.3325 0.7558 0.4704 0.078 Uiso 1 1 calc R . .
C28B C 0.4246(15) 0.4975(10) 0.5654(17) 0.050(7) Uani 1 1 d . . .
H28B H 0.3952 0.4696 0.5518 0.060 Uiso 1 1 calc R . .
C28A C 0.1861(16) 0.3306(10) 0.3401(16) 0.050(7) Uani 1 1 d . . .
H28A H 0.1829 0.3447 0.3885 0.060 Uiso 1 1 calc R . .
C28C C 0.4005(15) 0.7504(10) 0.4094(18) 0.051(7) Uani 1 1 d . . .
H28C H 0.4374 0.7353 0.4552 0.062 Uiso 1 1 calc R . .
C18C C 0.4320(18) 0.5536(12) 0.168(2) 0.080(11) Uani 1 1 d . . .
H18G H 0.3953 0.5433 0.1143 0.120 Uiso 1 1 calc R . .
H18H H 0.4184 0.5446 0.2142 0.120 Uiso 1 1 calc R . .
H18I H 0.4764 0.5376 0.1758 0.120 Uiso 1 1 calc R . .
C9C C 0.6271(16) 0.8979(12) 0.4856(19) 0.065(9) Uani 1 1 d . . .
H9C1 H 0.6026 0.8941 0.5234 0.097 Uiso 1 1 calc R . .
H9C2 H 0.6261 0.9322 0.4695 0.097 Uiso 1 1 calc R . .
H9C3 H 0.6759 0.8872 0.5144 0.097 Uiso 1 1 calc R . .

loop_
_atom_site_aniso_label
_atom_site_aniso_U_11
_atom_site_aniso_U_22
_atom_site_aniso_U_33
_atom_site_aniso_U_23
_atom_site_aniso_U_13
_atom_site_aniso_U_12
U1 0.0550(6) 0.0437(6) 0.0442(5) -0.0085(5) 0.0274(5) -0.0158(5)
U2 0.0396(5) 0.0328(5) 0.0507(6) 0.0022(5) 0.0071(4) -0.0001(5)
U3 0.0548(6) 0.0464(6) 0.0401(5) 0.0084(5) 0.0237(5) 0.0172(5)
I1 0.0709(13) 0.0420(10) 0.0445(10) -0.0035(8) 0.0183(9) -0.0025(9)
I2 0.0769(13) 0.0402(10) 0.0468(10) 0.0001(8) 0.0194(10) -0.0005(10)
I3 0.0703(13) 0.0479(11) 0.0472(10) 0.0071(9) 0.0167(9) 0.0031(10)
N1A 0.030(11) 0.050(13) 0.040(12) 0.006(10) 0.015(9) 0.003(10)
N2A 0.064(15) 0.033(12) 0.047(13) -0.004(10) 0.017(12) 0.010(11)
N1B 0.058(14) 0.039(12) 0.040(11) -0.017(9) 0.030(11) -0.016(10)
N2B 0.061(14) 0.031(11) 0.052(13) 0.019(9) 0.037(12) 0.001(10)
N1C 0.034(11) 0.064(15) 0.050(13) 0.002(11) 0.028(10) 0.014(11)
N2C 0.058(14) 0.044(13) 0.048(13) -0.005(10) 0.031(12) 0.022(11)
C1B 0.040(15) 0.07(2) 0.049(16) -0.023(14) 0.012(13) -0.005(14)
C1A 0.038(14) 0.035(14) 0.09(2) 0.017(14) 0.027(15) 0.008(12)
C1C 0.055(17) 0.09(2) 0.018(12) -0.010(13) 0.005(12) 0.010(16)
C2C 0.042(15) 0.064(19) 0.046(15) -0.009(14) 0.010(13) 0.007(14)
C2B 0.057(9) 0.060(9) 0.060(9) -0.002(5) 0.022(5) 0.001(5)
C2A 0.071(10) 0.069(10) 0.071(10) -0.004(5) 0.028(6) 0.001(5)
C3B 0.048(17) 0.033(15) 0.08(2) -0.022(14) 0.006(15) 0.004(12)
C3A 0.040(15) 0.07(2) 0.060(18) -0.042(15) 0.031(14) -0.009(14)
C3C 0.049(17) 0.08(2) 0.049(16) -0.014(15) 0.016(14) 0.035(16)
C4C 0.09(2) 0.06(2) 0.040(16) 0.020(14) 0.028(16) 0.017(18)
C4B 0.058(19) 0.032(15) 0.08(2) 0.000(14) 0.005(16) -0.012(14)
C4A 0.056(19) 0.032(15) 0.12(3) 0.005(17) 0.05(2) -0.006(14)
C5C 0.037(7) 0.042(7) 0.042(7) -0.002(5) 0.016(5) 0.005(5)
C5B 0.046(15) 0.023(12) 0.057(17) -0.009(11) -0.002(13) 0.002(11)
C5A 0.046(17) 0.038(16) 0.11(3) 0.009(17) 0.043(19) 0.005(13)
C6B 0.065(18) 0.057(18) 0.051(16) -0.012(13) 0.040(15) 0.013(15)
C6A 0.047(17) 0.054(19) 0.09(2) -0.005(17) 0.029(17) -0.012(15)
C6C 0.064(19) 0.048(17) 0.051(17) -0.015(13) 0.023(15) 0.011(14)
C7C 0.053(18) 0.08(2) 0.07(2) -0.009(17) 0.025(16) 0.015(17)
C7B 0.070(10) 0.071(10) 0.072(10) -0.003(5) 0.028(6) 0.002(5)
C7A 0.062(9) 0.062(9) 0.066(9) -0.001(5) 0.025(5) -0.001(5)
C8C 0.061(19) 0.036(15) 0.07(2) -0.015(14) 0.029(16) -0.008(14)
C8A 0.047(16) 0.021(13) 0.08(2) -0.004(13) 0.012(15) 0.002(11)
C8B 0.061(19) 0.07(2) 0.08(2) -0.018(17) 0.051(17) -0.007(16)
C9A 0.061(19) 0.07(2) 0.058(19) -0.020(16) 0.024(16) -0.016(16)
C9B 0.08(2) 0.059(18) 0.056(16) 0.017(15) 0.052(16) 0.023(16)
C10C 0.07(2) 0.045(16) 0.07(2) 0.012(14) 0.056(18) 0.007(14)
C10A 0.020(12) 0.055(18) 0.064(18) 0.004(14) -0.004(12) 0.001(12)
C10B 0.040(14) 0.038(14) 0.070(18) 0.031(13) 0.033(14) 0.009(12)
C11A 0.069(19) 0.060(19) 0.043(15) 0.006(14) 0.023(14) -0.026(16)
C11B 0.049(16) 0.059(18) 0.049(16) 0.010(13) 0.010(13) -0.042(15)
C11C 0.059(9) 0.058(9) 0.063(9) -0.001(5) 0.026(5) 0.001(5)
C12A 0.071(19) 0.046(16) 0.037(14) -0.003(12) 0.023(14) -0.012(14)
C12B 0.08(2) 0.036(16) 0.09(2) 0.017(16) 0.05(2) 0.009(16)
C12C 0.068(10) 0.066(10) 0.067(9) 0.003(5) 0.030(6) -0.001(5)
C13A 0.056(8) 0.053(8) 0.054(8) 0.004(5) 0.022(5) -0.006(5)
C13B 0.062(9) 0.062(9) 0.064(9) 0.004(5) 0.022(5) -0.002(5)
C13C 0.049(17) 0.047(17) 0.056(18) 0.008(14) 0.000(14) 0.015(14)
C14C 0.017(11) 0.071(17) 0.031(12) 0.003(11) 0.015(10) 0.010(11)
C14A 0.041(7) 0.045(7) 0.045(7) 0.003(5) 0.015(5) -0.004(5)
C14B 0.027(13) 0.050(16) 0.065(18) 0.022(14) 0.001(13) -0.009(12)
C15B 0.041(14) 0.057(16) 0.038(13) -0.010(12) 0.027(12) -0.018(12)
C15C 0.045(16) 0.045(16) 0.09(2) 0.019(15) 0.040(16) 0.004(13)
C15A 0.048(16) 0.064(19) 0.055(17) 0.012(14) 0.031(14) 0.012(14)
C16C 0.07(2) 0.06(2) 0.10(3) 0.005(18) 0.03(2) -0.006(17)
C16B 0.044(16) 0.057(19) 0.07(2) 0.016(15) 0.011(15) 0.000(14)
C16A 0.07(2) 0.10(3) 0.039(16) 0.031(16) 0.015(15) 0.016(19)
C17B 0.043(15) 0.08(2) 0.051(15) -0.006(15) 0.031(13) -0.011(15)
C17C 0.035(14) 0.064(19) 0.07(2) 0.037(16) 0.022(14) 0.009(14)
C17A 0.058(18) 0.10(3) 0.022(13) 0.017(14) 0.008(13) 0.016(18)
C18A 0.027(13) 0.057(18) 0.07(2) -0.001(15) 0.009(13) 0.009(13)
C18B 0.066(9) 0.068(10) 0.065(9) 0.000(5) 0.027(6) -0.002(5)
C19C 0.06(2) 0.07(2) 0.036(15) 0.007(14) 0.002(14) -0.037(17)
C19A 0.037(15) 0.054(18) 0.10(2) -0.025(17) 0.032(16) -0.017(14)
C19B 0.028(14) 0.037(15) 0.11(2) -0.003(16) 0.038(15) 0.005(11)
C20C 0.07(2) 0.11(3) 0.049(17) 0.020(18) 0.051(17) 0.00(2)
C20A 0.073(11) 0.075(11) 0.077(11) -0.001(5) 0.028(6) -0.001(5)
C20B 0.069(10) 0.071(10) 0.074(10) 0.000(5) 0.029(6) -0.002(5)
C21B 0.079(11) 0.080(11) 0.082(11) 0.000(5) 0.033(6) 0.000(5)
C21A 0.060(9) 0.063(9) 0.064(9) -0.002(5) 0.024(5) 0.000(5)
C21C 0.053(18) 0.08(2) 0.08(2) 0.010(19) 0.045(18) 0.022(17)
C22A 0.044(15) 0.035(14) 0.074(19) -0.018(13) 0.039(14) -0.009(12)
C22B 0.053(17) 0.055(18) 0.053(17) -0.028(14) 0.012(14) -0.022(14)
C22C 0.052(16) 0.058(17) 0.044(14) 0.009(12) 0.038(13) 0.013(13)
C23C 0.013(10) 0.10(2) 0.024(12) -0.010(13) 0.009(9) 0.006(12)
C23A 0.062(18) 0.041(15) 0.09(2) -0.009(15) 0.054(18) -0.019(14)
C23B 0.065(19) 0.023(13) 0.062(18) -0.003(12) 0.006(15) -0.019(13)
C24C 0.025(12) 0.041(16) 0.09(2) 0.022(16) 0.012(14) -0.015(12)
C24A 0.047(16) 0.042(16) 0.054(16) -0.009(13) 0.005(13) -0.017(13)
C24B 0.061(18) 0.064(19) 0.060(17) 0.020(15) 0.051(16) 0.019(15)
C25A 0.067(10) 0.071(10) 0.067(10) 0.000(5) 0.029(6) 0.001(5)
C25B 0.064(9) 0.063(9) 0.066(9) 0.003(5) 0.026(6) 0.000(5)
C25C 0.070(10) 0.071(10) 0.073(10) 0.002(5) 0.028(6) 0.001(5)
C26B 0.061(9) 0.063(9) 0.065(9) 0.002(5) 0.025(5) 0.003(5)
C26A 0.025(13) 0.09(2) 0.08(2) 0.002(18) 0.041(15) -0.002(14)
C26C 0.057(9) 0.061(9) 0.062(9) 0.002(5) 0.024(5) 0.002(5)
C27A 0.037(14) 0.062(18) 0.047(15) 0.000(13) 0.017(13) 0.012(13)
C27B 0.056(9) 0.057(9) 0.062(9) 0.002(5) 0.026(5) -0.001(5)
C27C 0.06(2) 0.047(17) 0.11(3) -0.010(17) 0.06(2) -0.016(15)
C28B 0.049(16) 0.044(16) 0.057(16) 0.006(13) 0.021(13) 0.025(13)
C28A 0.08(2) 0.045(15) 0.039(14) 0.000(12) 0.044(15) 0.010(15)
C28C 0.047(16) 0.050(17) 0.050(16) -0.006(13) 0.011(13) 0.014(13)
C18C 0.07(2) 0.06(2) 0.11(3) -0.03(2) 0.03(2) -0.018(18)
C9C 0.059(19) 0.07(2) 0.06(2) -0.032(16) 0.019(16) -0.005(16)

loop_
_atom_type_symbol
_atom_type_description
_atom_type_scat_dispersion_real
_atom_type_scat_dispersion_imag
_atom_type_scat_source
C C 0.0033 0.0016 'International Tables Vol C Tables 4.2.6.8 and 6.1.1.4'
H H 0.0000 0.0000 'International Tables Vol C Tables 4.2.6.8 and 6.1.1.4'
N N 0.0061 0.0033 'International Tables Vol C Tables 4.2.6.8 and 6.1.1.4'
I I -0.4742 1.8119 'International Tables Vol C Tables 4.2.6.8 and 6.1.1.4'
U U -9.6767 9.6646 'International Tables Vol C Tables 4.2.6.8 and 6.1.1.4'

loop_
_geom_angle_atom_site_label_1
_geom_angle_atom_site_label_2
_geom_angle_atom_site_label_3
_geom_angle
_geom_angle_site_symmetry_1
_geom_angle_site_symmetry_3
_geom_angle_publ_flag
N1A U1 N2A 162.0(6) . . ?
N1A U1 I1 80.8(4) . . ?
N2A U1 I1 81.4(5) . . ?
N2B U2 N1B 162.7(6) . . ?
N2B U2 I2 82.5(4) . . ?
N1B U2 I2 80.4(4) . . ?
N1C U3 N2C 163.0(6) . . ?
N1C U3 I3 81.4(5) . . ?
N2C U3 I3 81.9(5) . . ?
C19A N1A C23A 115(2) . . ?
C19A N1A U1 127.4(17) . . ?
C23A N1A U1 117.5(17) . . ?
C28A N2A C24A 116(2) . . ?
C28A N2A U1 118.3(16) . . ?
C24A N2A U1 125.9(18) . . ?
C23B N1B C19B 114(2) . . ?
C23B N1B U2 115.3(16) . . ?
C19B N1B U2 130.3(17) . . ?
C24B N2B C28B 117(2) . . ?
C24B N2B U2 119.5(16) . . ?
C28B N2B U2 123.1(18) . . ?
C23C N1C C19C 113(2) . . ?
C23C N1C U3 117.3(14) . . ?
C19C N1C U3 128.8(19) . . ?
C28C N2C C24C 120(2) . . ?
C28C N2C U3 116.0(17) . . ?
C24C N2C U3 124.1(18) . . ?
C5B C1B C2B 105(3) . . ?
C5B C1B C6B 127(2) . . ?
C2B C1B C6B 127(3) . . ?
C2A C1A C6A 127(3) . . ?
C2A C1A C5A 107(3) . . ?
C6A C1A C5A 125(3) . . ?
C2C C1C C5C 108(3) . . ?
C2C C1C C6C 124(3) . . ?
C5C C1C C6C 125(3) . . ?
C1C C2C C3C 106(3) . . ?
C3B C2B C1B 107(3) . . ?
C1A C2A C3A 107(3) . . ?
C4B C3B C2B 109(3) . . ?
C4A C3A C2A 108(3) . . ?
C4C C3C C2C 111(3) . . ?
C3C C4C C5C 107(3) . . ?
C3B C4B C5B 110(3) . . ?
C5A C4A C3A 112(3) . . ?
C1C C5C C4C 108(2) . . ?
C4B C5B C1B 109(3) . . ?
C4A C5A C1A 105(3) . . ?
C7B C6B C9B 113(3) . . ?
C7B C6B C1B 109(2) . . ?
C9B C6B C1B 109(2) . . ?
C7B C6B C8B 108(2) . . ?
C9B C6B C8B 108(2) . . ?
C1B C6B C8B 109(2) . . ?
C1A C6A C9A 110(3) . . ?
C1A C6A C7A 109(3) . . ?
C9A C6A C7A 112(3) . . ?
C1A C6A C8A 111(2) . . ?
C9A C6A C8A 108(3) . . ?
C7A C6A C8A 106(2) . . ?
C9C C6C C1C 108(2) . . ?
C9C C6C C8C 112(2) . . ?
C1C C6C C8C 109(2) . . ?
C9C C6C C7C 109(3) . . ?
C1C C6C C7C 109(2) . . ?
C8C C6C C7C 109(2) . . ?
C14C C10C C11C 105(2) . . ?
C14C C10C C15C 128(2) . . ?
C11C C10C C15C 126(3) . . ?
C11A C10A C14A 102(2) . . ?
C11A C10A C15A 124(3) . . ?
C14A C10A C15A 133(3) . . ?
C11B C10B C14B 106(3) . . ?
C11B C10B C15B 126(2) . . ?
C14B C10B C15B 126(2) . . ?
C10A C11A C12A 111(3) . . ?
C10B C11B C12B 113(3) . . ?
C12C C11C C10C 110(3) . . ?
C13A C12A C11A 106(3) . . ?
C11B C12B C13B 104(3) . . ?
C13C C12C C11C 108(3) . . ?
C12A C13A C14A 109(3) . . ?
C14B C13B C12B 110(3) . . ?
C12C C13C C14C 110(3) . . ?
C10C C14C C13C 108(2) . . ?
C13A C14A C10A 111(2) . . ?
C13B C14B C10B 107(3) . . ?
C17B C15B C16B 113(2) . . ?
C17B C15B C18B 112(2) . . ?
C16B C15B C18B 109(2) . . ?
C17B C15B C10B 109.1(19) . . ?
C16B C15B C10B 109(2) . . ?
C18B C15B C10B 105(2) . . ?
C16C C15C C10C 111(3) . . ?
C16C C15C C17C 111(2) . . ?
C10C C15C C17C 108(2) . . ?
C16C C15C C18C 112(3) . . ?
C10C C15C C18C 104(2) . . ?
C17C C15C C18C 110(3) . . ?
C10A C15A C18A 113(2) . . ?
C10A C15A C16A 108(3) . . ?
C18A C15A C16A 111(2) . . ?
C10A C15A C17A 109(3) . . ?
C18A C15A C17A 110(2) . . ?
C16A C15A C17A 105(2) . . ?
C20C C19C N1C 122(3) . . ?
N1A C19A C20A 124(3) . . ?
C20B C19B N1B 124(3) . . ?
C21C C20C C19C 122(3) . . ?
C21A C20A C19A 121(3) . . ?
C19B C20B C21B 121(3) . . ?
C20B C21B C22B 116(3) . . ?
C20A C21A C22A 115(3) . . ?
C20C C21C C22C 123(3) . . ?
C23A C22A C21A 120(3) . . ?
C21B C22B C23B 121(3) . . ?
C21C C22C C23C 115(3) . . ?
N1C C23C C22C 124(2) . . ?
N1A C23A C22A 125(3) . . ?
N1B C23B C22B 123(2) . . ?
N2C C24C C25C 122(3) . . ?
N2A C24A C25A 123(3) . . ?
C25B C24B N2B 125(3) . . ?
C24A C25A C26A 119(3) . . ?
C24B C25B C26B 117(3) . . ?
C26C C25C C24C 119(3) . . ?
C27B C26B C25B 118(3) . . ?
C27A C26A C25A 119(3) . . ?
C25C C26C C27C 120(3) . . ?
C26A C27A C28A 118(3) . . ?
C26B C27B C28B 123(3) . . ?
C28C C27C C26C 115(3) . . ?
N2B C28B C27B 120(3) . . ?
N2A C28A C27A 126(2) . . ?
N2C C28C C27C 124(3) . . ?

loop_
_geom_bond_atom_site_label_1
_geom_bond_atom_site_label_2
_geom_bond_distance
_geom_bond_site_symmetry_2
_geom_bond_publ_flag
U1 C13A 2.69(3) . ?
U1 C4A 2.72(3) . ?
U1 N1A 2.72(2) . ?
U1 C12A 2.72(2) . ?
U1 C3A 2.75(3) . ?
U1 N2A 2.75(2) . ?
U1 C2A 2.77(3) . ?
U1 C14A 2.81(3) . ?
U1 C11A 2.81(3) . ?
U1 C5A 2.87(3) . ?
U1 C1A 2.91(3) . ?
U1 C10A 2.92(3) . ?
U1 I1 3.169(2) . ?
U2 C3B 2.71(3) . ?
U2 C13B 2.71(3) . ?
U2 N2B 2.73(2) . ?
U2 C12B 2.73(3) . ?
U2 C4B 2.74(3) . ?
U2 N1B 2.76(2) . ?
U2 C2B 2.82(3) . ?
U2 C5B 2.82(3) . ?
U2 C11B 2.83(3) . ?
U2 C14B 2.84(3) . ?
U2 C10B 2.89(3) . ?
U2 C1B 2.89(3) . ?
U2 I2 3.1718(19) . ?
U3 C12C 2.69(3) . ?
U3 C13C 2.70(3) . ?
U3 C3C 2.73(3) . ?
U3 N1C 2.729(18) . ?
U3 C4C 2.73(3) . ?
U3 N2C 2.76(2) . ?
U3 C11C 2.78(3) . ?
U3 C5C 2.83(2) . ?
U3 C2C 2.85(3) . ?
U3 C1C 2.88(3) . ?
U3 C14C 2.89(3) . ?
U3 C10C 2.91(3) . ?
U3 I3 3.180(2) . ?
N1A C19A 1.34(3) . ?
N1A C23A 1.34(3) . ?
N2A C28A 1.32(4) . ?
N2A C24A 1.37(3) . ?
N1B C23B 1.34(3) . ?
N1B C19B 1.36(3) . ?
N2B C24B 1.36(4) . ?
N2B C28B 1.36(3) . ?
N1C C23C 1.38(3) . ?
N1C C19C 1.39(3) . ?
N2C C28C 1.31(3) . ?
N2C C24C 1.32(3) . ?
C1B C5B 1.42(4) . ?
C1B C2B 1.46(4) . ?
C1B C6B 1.55(4) . ?
C1A C2A 1.40(4) . ?
C1A C6A 1.48(4) . ?
C1A C5A 1.50(4) . ?
C1C C2C 1.42(4) . ?
C1C C5C 1.42(4) . ?
C1C C6C 1.55(4) . ?
C2C C3C 1.42(4) . ?
C2B C3B 1.40(4) . ?
C2A C3A 1.43(4) . ?
C3B C4B 1.35(4) . ?
C3A C4A 1.36(4) . ?
C3C C4C 1.37(4) . ?
C4C C5C 1.44(4) . ?
C4B C5B 1.38(4) . ?
C4A C5A 1.36(5) . ?
C6B C7B 1.50(4) . ?
C6B C9B 1.51(3) . ?
C6B C8B 1.57(4) . ?
C6A C9A 1.50(4) . ?
C6A C7A 1.51(4) . ?
C6A C8A 1.61(4) . ?
C6C C9C 1.52(4) . ?
C6C C8C 1.55(4) . ?
C6C C7C 1.56(4) . ?
C10C C14C 1.38(4) . ?
C10C C11C 1.49(4) . ?
C10C C15C 1.53(4) . ?
C10A C11A 1.42(4) . ?
C10A C14A 1.44(4) . ?
C10A C15A 1.49(4) . ?
C10B C11B 1.34(4) . ?
C10B C14B 1.43(3) . ?
C10B C15B 1.58(4) . ?
C11A C12A 1.45(4) . ?
C11B C12B 1.41(4) . ?
C11C C12C 1.40(4) . ?
C12A C13A 1.36(4) . ?
C12B C13B 1.41(4) . ?
C12C C13C 1.34(4) . ?
C13A C14A 1.41(4) . ?
C13B C14B 1.39(4) . ?
C13C C14C 1.48(4) . ?
C15B C17B 1.52(3) . ?
C15B C16B 1.54(4) . ?
C15B C18B 1.56(4) . ?
C15C C16C 1.49(4) . ?
C15C C17C 1.54(3) . ?
C15C C18C 1.61(4) . ?
C15A C18A 1.50(4) . ?
C15A C16A 1.54(4) . ?
C15A C17A 1.57(4) . ?
C19C C20C 1.33(4) . ?
C19A C20A 1.40(4) . ?
C19B C20B 1.34(4) . ?
C20C C21C 1.27(4) . ?
C20A C21A 1.38(4) . ?
C20B C21B 1.36(5) . ?
C21B C22B 1.37(4) . ?
C21A C22A 1.39(4) . ?
C21C C22C 1.35(4) . ?
C22A C23A 1.39(3) . ?
C22B C23B 1.38(4) . ?
C22C C23C 1.40(3) . ?
C24C C25C 1.39(4) . ?
C24A C25A 1.37(4) . ?
C24B C25B 1.36(4) . ?
C25A C26A 1.41(4) . ?
C25B C26B 1.41(4) . ?
C25C C26C 1.37(4) . ?
C26B C27B 1.33(4) . ?
C26A C27A 1.36(4) . ?
C26C C27C 1.44(4) . ?
C27A C28A 1.39(4) . ?
C27B C28B 1.38(4) . ?
C27C C28C 1.38(4) . ?
